data_7134004
loop_
_publ_author_name
'Dai, Yuyang'
'Wang, Yu'
'Wang, Liliang'
'Qi, Fan'
'Li, Qianli'
'Kong, Lingbing'

_publ_section_title
;
 Crystalline potassium boryl dithiolate and diselenolate
;
_journal_name_full 'Chemical Communications'
_journal_paper_doi 10.1039/D4CC05240D
_journal_year 2024
_chemical_formula_moiety 'C48 H50 B2 S3'
_chemical_formula_sum 'C48 H50 B2 S3'
_chemical_formula_weight 744.68
_space_group_crystal_system monoclinic
_space_group_IT_number 14
_space_group_name_Hall '-P 2ybc'
_space_group_name_H-M_alt 'P 1 21/c 1'
_atom_sites_solution_hydrogens geom
_atom_sites_solution_primary dual
_audit_creation_date 2024-11-13
_audit_creation_method
;
Olex2 1.5
(compiled 2024.02.16 svn.r378c4104 for OlexSys, GUI svn.r6928)
;
_audit_update_record
;
2024-11-14 deposited with the CCDC.	2024-11-25 downloaded from the CCDC.
;
_cell_angle_alpha 90
_cell_angle_beta 95.1670(10)
_cell_angle_gamma 90
_cell_formula_units_Z 4
_cell_length_a 12.6674(2)
_cell_length_b 20.0273(4)
_cell_length_c 16.7069(3)
_cell_measurement_reflns_used 12041
_cell_measurement_temperature 173.00(10)
_cell_measurement_theta_max 73.4770
_cell_measurement_theta_min 3.4300
_cell_volume 4221.21(13)
_computing_cell_refinement 'CrysAlisPro 1.171.40.25a (Rigaku OD, 2018)'
_computing_data_collection 'CrysAlisPro 1.171.40.25a (Rigaku OD, 2018)'
_computing_data_reduction 'CrysAlisPro 1.171.40.25a (Rigaku OD, 2018)'
_computing_molecular_graphics 'Olex2 1.5 (Dolomanov et al., 2009)'
_computing_publication_material 'Olex2 1.5 (Dolomanov et al., 2009)'
_computing_structure_refinement 'SHELXL 2018/3 (Sheldrick, 2015)'
_computing_structure_solution 'SHELXT  (Sheldrick, 2015)'
_diffrn_ambient_environment N~2~
_diffrn_ambient_temperature 173.00(10)
_diffrn_detector 'CCD plate'
_diffrn_detector_area_resol_mean 10.0000
_diffrn_detector_type HyPix
_diffrn_measured_fraction_theta_full 0.989
_diffrn_measured_fraction_theta_max 0.989
_diffrn_measurement_details
;
List of Runs (angles in degrees, time in seconds):

  # Type    Start    End  Width  t~exp~   \w     \q     \k     \f   Frames
#--------------------------------------------------------------------------
  1  \w    -95.00 -44.00   1.00    0.45    --  -48.45-166.00 -37.00   51
  2  \w    -86.00  -3.00   1.00    0.45    --  -48.45 116.00-161.00   83
  3  \w     34.00  59.00   1.00    0.45    --   48.45-116.00 109.00   25
  4  \w     63.00  88.00   1.00    0.45    --   48.45-166.00 -37.00   25
  5  \w   -142.00-117.00   1.00    2.00    --  -86.25-116.00 109.00   25
  6  \w    -74.00 -49.00   1.00    2.00    --  -86.25 116.00-161.00   25
  7  \w   -118.00 -93.00   1.00    2.00    --  -86.25-166.00 -37.00   25
  8  \w    -87.00 -31.00   1.00    2.00    --  -86.25 166.00 -15.00   56
  9  \w     95.00 120.00   1.00    2.00    --  100.87-166.00 -37.00   25
 10  \w     67.00 158.00   1.00    2.00    --  100.87 166.00 -15.00   91
 11  \w     31.00 112.00   1.00    2.00    --  100.87-116.00 109.00   81
 12  \w   -120.00 -70.00   1.00    0.45    --  -48.45-125.00 -30.00   50
 13  \w   -117.00 -70.00   1.00    0.45    --  -48.45-125.00 150.00   47
 14  \w   -159.00 -84.00   1.00    2.00    --  -86.25 -99.00 150.00   75
 15  \w     32.00 108.00   1.00    2.00    --  100.87 -57.00 120.00   76
 16  \w    101.00 171.00   1.00    2.00    --  100.87  57.00 -90.00   70
 17  \w     89.00 170.00   1.00    2.00    --  100.87  19.00 150.00   81
 18  \w     32.00 107.00   1.00    2.00    --  100.87 -99.00 -30.00   75
;
_diffrn_measurement_device 'four-circle diffractometer'
_diffrn_measurement_device_type 'XtaLAB Synergy, Dualflex, HyPix'
_diffrn_measurement_method '\w scans'
_diffrn_orient_matrix_type 'CrysAlisPro convention (1999,Acta A55,543-557)'
_diffrn_orient_matrix_UB_11 0.0533419000
_diffrn_orient_matrix_UB_12 0.0681418000
_diffrn_orient_matrix_UB_13 0.0183069000
_diffrn_orient_matrix_UB_21 0.1098003000
_diffrn_orient_matrix_UB_22 -0.0335578000
_diffrn_orient_matrix_UB_23 0.0042834000
_diffrn_orient_matrix_UB_31 0.0046572000
_diffrn_orient_matrix_UB_32 0.0122181000
_diffrn_orient_matrix_UB_33 -0.0906135000
_diffrn_radiation_monochromator mirror
_diffrn_radiation_probe x-ray
_diffrn_radiation_type 'Cu K\a'
_diffrn_radiation_wavelength 1.54184
_diffrn_reflns_av_R_equivalents 0.0680
_diffrn_reflns_av_unetI/netI 0.0626
_diffrn_reflns_Laue_measured_fraction_full 0.989
_diffrn_reflns_Laue_measured_fraction_max 0.989
_diffrn_reflns_limit_h_max 15
_diffrn_reflns_limit_h_min -15
_diffrn_reflns_limit_k_max 23
_diffrn_reflns_limit_k_min -22
_diffrn_reflns_limit_l_max 13
_diffrn_reflns_limit_l_min -19
_diffrn_reflns_number 29111
_diffrn_reflns_point_group_measured_fraction_full 0.989
_diffrn_reflns_point_group_measured_fraction_max 0.989
_diffrn_reflns_theta_full 67.078
_diffrn_reflns_theta_max 67.078
_diffrn_reflns_theta_min 3.453
_diffrn_source 'micro-focus sealed X-ray tube'
_diffrn_source_type 'PhotonJet (Cu) X-ray Source'
_exptl_absorpt_coefficient_mu 1.833
_exptl_absorpt_correction_T_max 1.00000
_exptl_absorpt_correction_T_min 0.23858
_exptl_absorpt_correction_type multi-scan
_exptl_absorpt_process_details
;
CrysAlisPro 1.171.40.25a (Rigaku Oxford Diffraction, 2018)
Empirical absorption correction using spherical harmonics,
 implemented in SCALE3 ABSPACK scaling algorithm.
;
_exptl_crystal_colour yellow
_exptl_crystal_colour_primary yellow
_exptl_crystal_density_diffrn 1.172
_exptl_crystal_description block
_exptl_crystal_F_000 1584
_exptl_crystal_size_max 0.3
_exptl_crystal_size_mid 0.2
_exptl_crystal_size_min 0.1
_refine_diff_density_max 0.554
_refine_diff_density_min -0.538
_refine_diff_density_rms 0.079
_refine_ls_extinction_method none
_refine_ls_goodness_of_fit_ref 1.118
_refine_ls_hydrogen_treatment constr
_refine_ls_matrix_type full
_refine_ls_number_parameters 490
_refine_ls_number_reflns 7446
_refine_ls_number_restraints 0
_refine_ls_restrained_S_all 1.118
_refine_ls_R_factor_all 0.0876
_refine_ls_R_factor_gt 0.0679
_refine_ls_shift/su_max 0.001
_refine_ls_shift/su_mean 0.000
_refine_ls_structure_factor_coef Fsqd
_refine_ls_weighting_details 'w=1/[\s^2^(Fo^2^)+(0.1484P)^2^+0.9805P] where P=(Fo^2^+2Fc^2^)/3'
_refine_ls_weighting_scheme calc
_refine_ls_wR_factor_gt 0.2005
_refine_ls_wR_factor_ref 0.2323
_reflns_Friedel_coverage 0.000
_reflns_number_gt 5942
_reflns_number_total 7446
_reflns_threshold_expression 'I > 2\s(I)'
_cod_data_source_file d4cc05240d2.cif
_cod_data_source_block klb-31
_cod_database_code 7134004
_shelx_shelxl_version_number 2018/3
_chemical_oxdiff_formula SCNB
_shelx_space_group_comment
;
The symmetry employed for this shelxl refinement is uniquely defined
by the following loop, which should always be used as a source of
symmetry information in preference to the above space-group names.
They are only intended as comments.
;
_shelx_estimated_absorpt_t_max 0.838
_shelx_estimated_absorpt_t_min 0.609
_reflns_odcompleteness_completeness 99.03
_reflns_odcompleteness_iscentric 1
_reflns_odcompleteness_theta 65.72
_olex2_refinement_description
;
1. Fixed Uiso
 At 1.2 times of:
  All C(H) groups
 At 1.5 times of:
  All C(H,H,H) groups
2.a Aromatic/amide H refined with riding coordinates:
 C5(H5), C4(H4), C3(H3), C42(H42), C35(H35), C9(H9), C44(H44), C27(H27),
 C33(H33), C11(H11), C18(H18), C20(H20), C29(H29), C28(H28)
2.b Idealised Me refined as rotating group:
 C14(H14A,H14B,H14C), C37(H37A,H37B,H37C), C23(H23A,H23B,H23C), C22(H22A,H22B,
 H22C), C38(H38A,H38B,H38C), C48(H48A,H48B,H48C), C13(H13A,H13B,H13C), C47(H47A,
 H47B,H47C), C15(H15A,H15B,H15C), C46(H46A,H46B,H46C), C39(H39A,H39B,H39C),
 C24(H24A,H24B,H24C)
;
_olex2_submission_special_instructions 'No special instructions were received'
_oxdiff_exptl_absorpt_empirical_details
;
Empirical correction (ABSPACK) includes:
- Absorption correction using spherical harmonics
- Frame scaling
;
_oxdiff_exptl_absorpt_empirical_full_max 2.681
_oxdiff_exptl_absorpt_empirical_full_min 0.245

loop_
_space_group_symop_operation_xyz
'x, y, z'
'-x, y+1/2, -z+1/2'
'-x, -y, -z'
'x, -y-1/2, z-1/2'

loop_
_atom_site_label
_atom_site_type_symbol
_atom_site_fract_x
_atom_site_fract_y
_atom_site_fract_z
_atom_site_U_iso_or_equiv
_atom_site_adp_type
_atom_site_occupancy
_atom_site_site_symmetry_order
_atom_site_calc_flag
_atom_site_refinement_flags_posn
_atom_site_refinement_flags_adp
_atom_site_refinement_flags_occupancy
_atom_site_disorder_assembly
_atom_site_disorder_group
S1 S 0.26234(6) 0.63798(4) 0.80516(5) 0.0545(3) Uani 1 1 d . . . . .
S3 S 0.35020(6) 0.64304(5) 0.64019(5) 0.0556(3) Uani 1 1 d . . . . .
S2 S 0.20104(6) 0.59983(5) 0.62957(5) 0.0574(3) Uani 1 1 d . . . . .
C1 C 0.0615(2) 0.56876(16) 0.75428(17) 0.0467(6) Uani 1 1 d . . . . .
C25 C 0.4706(2) 0.69700(16) 0.78541(18) 0.0466(6) Uani 1 1 d . . . . .
C6 C -0.0382(2) 0.59363(15) 0.72413(18) 0.0472(7) Uani 1 1 d . . . . .
C31 C 0.5890(2) 0.62234(16) 0.70934(19) 0.0481(7) Uani 1 1 d . . . . .
C36 C 0.6204(2) 0.64263(17) 0.6344(2) 0.0525(7) Uani 1 1 d . . . . .
C16 C 0.1681(3) 0.48677(16) 0.8468(2) 0.0509(7) Uani 1 1 d . . . . .
C2 C 0.0652(2) 0.51489(16) 0.80923(19) 0.0484(7) Uani 1 1 d . . . . .
C8 C -0.0767(2) 0.64399(16) 0.5861(2) 0.0488(7) Uani 1 1 d . . . . .
C26 C 0.4615(3) 0.75080(17) 0.83885(19) 0.0518(7) Uani 1 1 d . . . . .
C5 C -0.1306(3) 0.56500(17) 0.74693(19) 0.0516(7) Uani 1 1 d . . . . .
H5 H -0.197377 0.581371 0.724850 0.062 Uiso 1 1 calc R U . . .
C7 C -0.0495(2) 0.65313(16) 0.6689(2) 0.0491(7) Uani 1 1 d . . . . .
C4 C -0.1267(3) 0.51295(18) 0.8014(2) 0.0558(8) Uani 1 1 d . . . . .
H4 H -0.190302 0.494689 0.818154 0.067 Uiso 1 1 calc R U . . .
C40 C 0.3581(3) 0.78320(15) 0.85096(19) 0.0493(7) Uani 1 1 d . . . . .
C3 C -0.0293(3) 0.48753(17) 0.8315(2) 0.0546(7) Uani 1 1 d . . . . .
H3 H -0.026825 0.450944 0.867811 0.066 Uiso 1 1 calc R U . . .
C42 C 0.2202(3) 0.86043(16) 0.8060(2) 0.0554(8) Uani 1 1 d . . . . .
H42 H 0.189033 0.889918 0.766099 0.066 Uiso 1 1 calc R U . . .
C30 C 0.5729(3) 0.67423(16) 0.77130(19) 0.0498(7) Uani 1 1 d . . . . .
C21 C 0.2257(3) 0.44053(17) 0.8072(2) 0.0544(7) Uani 1 1 d . . . . .
C12 C -0.0392(3) 0.71764(17) 0.7006(2) 0.0546(7) Uani 1 1 d . . . . .
C35 C 0.6351(3) 0.59456(19) 0.5768(2) 0.0558(8) Uani 1 1 d . . . . .
H35 H 0.655077 0.608322 0.525842 0.067 Uiso 1 1 calc R U . . .
C32 C 0.5753(2) 0.55433(17) 0.7249(2) 0.0525(7) Uani 1 1 d . . . . .
C9 C -0.0918(3) 0.70020(18) 0.5369(2) 0.0547(7) Uani 1 1 d . . . . .
H9 H -0.109771 0.694249 0.480925 0.066 Uiso 1 1 calc R U . . .
C44 C 0.2168(3) 0.80783(17) 0.9341(2) 0.0539(7) Uani 1 1 d . . . . .
H44 H 0.182977 0.800526 0.981798 0.065 Uiso 1 1 calc R U . . .
C43 C 0.1728(3) 0.85259(17) 0.8771(2) 0.0556(8) Uani 1 1 d . . . . .
C27 C 0.5524(3) 0.7779(2) 0.8797(2) 0.0634(9) Uani 1 1 d . . . . .
H27 H 0.545766 0.813736 0.916197 0.076 Uiso 1 1 calc R U . . .
C14 C -0.0899(3) 0.57480(17) 0.5512(2) 0.0556(7) Uani 1 1 d . . . . .
H14A H -0.022955 0.550331 0.560538 0.083 Uiso 1 1 calc R U . . .
H14B H -0.109939 0.577946 0.493238 0.083 Uiso 1 1 calc R U . . .
H14C H -0.145473 0.551148 0.576971 0.083 Uiso 1 1 calc R U . . .
C17 C 0.2030(3) 0.50601(17) 0.9260(2) 0.0533(7) Uani 1 1 d . . . . .
C10 C -0.0813(3) 0.76449(18) 0.5675(2) 0.0592(8) Uani 1 1 d . . . . .
C33 C 0.5915(3) 0.50802(18) 0.6658(2) 0.0589(8) Uani 1 1 d . . . . .
H33 H 0.581705 0.461943 0.676422 0.071 Uiso 1 1 calc R U . . .
C11 C -0.0549(3) 0.77242(17) 0.6493(2) 0.0593(8) Uani 1 1 d . . . . .
H11 H -0.047366 0.816199 0.670986 0.071 Uiso 1 1 calc R U . . .
C18 C 0.2953(3) 0.47786(19) 0.9623(2) 0.0596(8) Uani 1 1 d . . . . .
H18 H 0.319501 0.491262 1.015380 0.072 Uiso 1 1 calc R U . . .
C45 C 0.3094(3) 0.77354(16) 0.92241(19) 0.0519(7) Uani 1 1 d . . . . .
C20 C 0.3175(3) 0.41319(18) 0.8464(2) 0.0595(8) Uani 1 1 d . . . . .
H20 H 0.356645 0.381395 0.818928 0.071 Uiso 1 1 calc R U . . .
C37 C 0.6389(3) 0.7152(2) 0.6169(2) 0.0641(9) Uani 1 1 d . . . . .
H37A H 0.579654 0.741782 0.633465 0.096 Uiso 1 1 calc R U . . .
H37B H 0.644185 0.721130 0.559207 0.096 Uiso 1 1 calc R U . . .
H37C H 0.704951 0.729962 0.646771 0.096 Uiso 1 1 calc R U . . .
C23 C 0.1436(3) 0.5573(2) 0.9707(2) 0.0639(9) Uani 1 1 d . . . . .
H23A H 0.136852 0.598677 0.939337 0.096 Uiso 1 1 calc R U . . .
H23B H 0.182487 0.566370 1.023002 0.096 Uiso 1 1 calc R U . . .
H23C H 0.072852 0.540232 0.978913 0.096 Uiso 1 1 calc R U . . .
C41 C 0.3121(3) 0.82635(16) 0.7917(2) 0.0541(7) Uani 1 1 d . . . . .
C19 C 0.3533(3) 0.43106(19) 0.9242(2) 0.0604(8) Uani 1 1 d . . . . .
C22 C 0.1919(3) 0.4179(2) 0.7224(2) 0.0654(9) Uani 1 1 d . . . . .
H22A H 0.117249 0.404408 0.718652 0.098 Uiso 1 1 calc R U . . .
H22B H 0.235596 0.379853 0.708779 0.098 Uiso 1 1 calc R U . . .
H22C H 0.201001 0.454619 0.684965 0.098 Uiso 1 1 calc R U . . .
C34 C 0.6217(3) 0.52718(18) 0.5910(2) 0.0574(8) Uani 1 1 d . . . . .
C29 C 0.6617(3) 0.7020(2) 0.8140(2) 0.0622(9) Uani 1 1 d . . . . .
H29 H 0.730162 0.685383 0.805762 0.075 Uiso 1 1 calc R U . . .
C28 C 0.6519(3) 0.7534(2) 0.8681(2) 0.0684(10) Uani 1 1 d . . . . .
H28 H 0.713133 0.771776 0.897028 0.082 Uiso 1 1 calc R U . . .
C38 C 0.5430(3) 0.5315(2) 0.8049(2) 0.0663(9) Uani 1 1 d . . . . .
H38A H 0.585284 0.555030 0.848123 0.100 Uiso 1 1 calc R U . . .
H38B H 0.554887 0.483302 0.810613 0.100 Uiso 1 1 calc R U . . .
H38C H 0.467667 0.541247 0.808245 0.100 Uiso 1 1 calc R U . . .
C48 C 0.0758(3) 0.8925(2) 0.8931(3) 0.0653(9) Uani 1 1 d . . . . .
H48A H 0.060033 0.924854 0.849667 0.098 Uiso 1 1 calc R U . . .
H48B H 0.089077 0.916262 0.944324 0.098 Uiso 1 1 calc R U . . .
H48C H 0.015320 0.862325 0.895778 0.098 Uiso 1 1 calc R U . . .
C13 C -0.0142(3) 0.72946(19) 0.7896(2) 0.0634(9) Uani 1 1 d . . . . .
H13A H -0.047300 0.694452 0.819766 0.095 Uiso 1 1 calc R U . . .
H13B H -0.041826 0.773132 0.803932 0.095 Uiso 1 1 calc R U . . .
H13C H 0.062769 0.728465 0.802694 0.095 Uiso 1 1 calc R U . . .
B2 B 0.3678(3) 0.66217(17) 0.7448(2) 0.0465(7) Uani 1 1 d . . . . .
B1 B 0.1686(3) 0.60077(17) 0.7310(2) 0.0462(7) Uani 1 1 d . . . . .
C47 C 0.3618(4) 0.8377(2) 0.7140(2) 0.0678(10) Uani 1 1 d . . . . .
H47A H 0.435754 0.851612 0.725860 0.102 Uiso 1 1 calc R U . . .
H47B H 0.322678 0.872755 0.682896 0.102 Uiso 1 1 calc R U . . .
H47C H 0.359248 0.796273 0.682724 0.102 Uiso 1 1 calc R U . . .
C15 C -0.1013(4) 0.8245(2) 0.5134(3) 0.0760(11) Uani 1 1 d . . . . .
H15A H -0.034858 0.838107 0.492269 0.114 Uiso 1 1 calc R U . . .
H15B H -0.128448 0.861426 0.544183 0.114 Uiso 1 1 calc R U . . .
H15C H -0.153518 0.812986 0.468679 0.114 Uiso 1 1 calc R U . . .
C46 C 0.3549(3) 0.72485(19) 0.9855(2) 0.0635(9) Uani 1 1 d . . . . .
H46A H 0.373804 0.683188 0.959518 0.095 Uiso 1 1 calc R U . . .
H46B H 0.302059 0.715576 1.023415 0.095 Uiso 1 1 calc R U . . .
H46C H 0.418363 0.744197 1.014471 0.095 Uiso 1 1 calc R U . . .
C39 C 0.6390(3) 0.4757(2) 0.5274(2) 0.0701(10) Uani 1 1 d . . . . .
H39A H 0.594913 0.486640 0.477897 0.105 Uiso 1 1 calc R U . . .
H39B H 0.619578 0.431447 0.546298 0.105 Uiso 1 1 calc R U . . .
H39C H 0.713826 0.475662 0.516664 0.105 Uiso 1 1 calc R U . . .
C24 C 0.4517(3) 0.4001(2) 0.9666(3) 0.0730(11) Uani 1 1 d . . . . .
H24A H 0.496388 0.435139 0.992738 0.110 Uiso 1 1 calc R U . . .
H24B H 0.491220 0.376569 0.927341 0.110 Uiso 1 1 calc R U . . .
H24C H 0.431399 0.368340 1.007147 0.110 Uiso 1 1 calc R U . . .

loop_
_atom_site_aniso_label
_atom_site_aniso_U_11
_atom_site_aniso_U_22
_atom_site_aniso_U_33
_atom_site_aniso_U_23
_atom_site_aniso_U_13
_atom_site_aniso_U_12
S1 0.0576(5) 0.0728(5) 0.0342(4) -0.0056(3) 0.0091(3) -0.0108(3)
S3 0.0538(4) 0.0795(6) 0.0343(4) -0.0040(3) 0.0084(3) -0.0106(3)
S2 0.0543(4) 0.0836(6) 0.0345(4) -0.0050(4) 0.0053(3) -0.0108(4)
C1 0.0549(16) 0.0542(16) 0.0316(15) -0.0034(12) 0.0077(11) -0.0004(13)
C25 0.0526(16) 0.0532(16) 0.0346(15) -0.0041(12) 0.0067(12) 0.0000(12)
C6 0.0525(16) 0.0536(16) 0.0363(16) -0.0029(12) 0.0092(12) -0.0020(12)
C31 0.0453(14) 0.0564(16) 0.0430(17) -0.0026(13) 0.0060(12) 0.0018(12)
C36 0.0483(16) 0.0639(18) 0.0456(18) -0.0022(14) 0.0065(13) 0.0049(13)
C16 0.0572(17) 0.0547(16) 0.0411(17) 0.0054(13) 0.0063(13) -0.0006(13)
C2 0.0550(16) 0.0544(16) 0.0369(16) -0.0017(13) 0.0092(12) -0.0012(13)
C8 0.0486(15) 0.0551(17) 0.0432(17) -0.0001(13) 0.0065(12) 0.0026(12)
C26 0.0585(17) 0.0567(17) 0.0402(17) -0.0061(13) 0.0046(13) 0.0007(13)
C5 0.0521(16) 0.0586(17) 0.0438(17) -0.0020(14) 0.0035(12) -0.0008(13)
C7 0.0489(15) 0.0548(16) 0.0437(18) -0.0003(13) 0.0039(12) 0.0011(12)
C4 0.0557(17) 0.0648(19) 0.0482(19) -0.0037(15) 0.0108(13) -0.0032(14)
C40 0.0555(16) 0.0514(15) 0.0409(17) -0.0081(13) 0.0036(12) 0.0000(13)
C3 0.0614(18) 0.0593(17) 0.0439(18) 0.0044(14) 0.0090(14) -0.0032(14)
C42 0.0656(19) 0.0538(17) 0.0466(19) 0.0021(14) 0.0042(15) 0.0049(14)
C30 0.0543(16) 0.0574(17) 0.0381(16) -0.0064(13) 0.0069(12) 0.0020(13)
C21 0.0608(18) 0.0532(16) 0.0491(19) 0.0009(14) 0.0042(14) 0.0009(14)
C12 0.0563(17) 0.0590(18) 0.0483(19) -0.0029(14) 0.0036(13) 0.0002(14)
C35 0.0554(17) 0.077(2) 0.0354(16) -0.0030(14) 0.0049(12) 0.0083(15)
C32 0.0513(16) 0.0610(18) 0.0457(18) -0.0027(14) 0.0077(13) 0.0048(13)
C9 0.0617(18) 0.0630(19) 0.0400(17) 0.0024(14) 0.0074(13) 0.0033(14)
C44 0.0654(19) 0.0579(17) 0.0388(17) -0.0078(14) 0.0079(13) 0.0012(14)
C43 0.0587(18) 0.0557(17) 0.052(2) -0.0078(14) 0.0035(14) 0.0026(14)
C27 0.065(2) 0.071(2) 0.053(2) -0.0220(17) 0.0045(15) 0.0003(16)
C14 0.0613(18) 0.0595(18) 0.0465(18) -0.0021(15) 0.0075(14) 0.0003(14)
C17 0.0596(17) 0.0628(18) 0.0381(17) 0.0036(14) 0.0082(13) 0.0002(14)
C10 0.068(2) 0.0603(18) 0.051(2) 0.0072(15) 0.0127(15) 0.0043(15)
C33 0.0593(18) 0.0577(18) 0.059(2) -0.0013(15) 0.0002(15) 0.0061(14)
C11 0.072(2) 0.0527(17) 0.054(2) -0.0023(15) 0.0078(16) -0.0010(15)
C18 0.0639(19) 0.071(2) 0.0432(19) 0.0099(15) 0.0002(14) -0.0037(16)
C45 0.0625(18) 0.0540(17) 0.0389(17) -0.0049(13) 0.0027(13) 0.0038(13)
C20 0.0615(19) 0.0583(18) 0.059(2) 0.0017(16) 0.0082(15) 0.0057(14)
C37 0.066(2) 0.070(2) 0.058(2) 0.0029(17) 0.0132(16) -0.0015(16)
C23 0.073(2) 0.079(2) 0.0406(19) -0.0014(16) 0.0115(15) 0.0028(18)
C41 0.0693(19) 0.0495(16) 0.0446(18) -0.0019(13) 0.0106(14) -0.0022(14)
C19 0.0608(19) 0.0648(19) 0.055(2) 0.0059(16) 0.0001(15) 0.0038(15)
C22 0.073(2) 0.071(2) 0.050(2) -0.0107(17) -0.0030(16) 0.0055(17)
C34 0.0536(17) 0.069(2) 0.0481(19) -0.0098(16) -0.0026(13) 0.0103(14)
C29 0.0518(17) 0.078(2) 0.056(2) -0.0128(17) 0.0035(14) 0.0005(15)
C28 0.0566(19) 0.082(2) 0.066(2) -0.0230(19) -0.0009(16) -0.0030(17)
C38 0.082(2) 0.065(2) 0.054(2) 0.0058(17) 0.0164(17) 0.0072(18)
C48 0.064(2) 0.065(2) 0.067(2) -0.0094(17) 0.0068(16) 0.0107(16)
C13 0.083(2) 0.0619(19) 0.045(2) -0.0085(15) 0.0032(16) -0.0002(17)
B2 0.0521(17) 0.0504(17) 0.0377(18) 0.0003(14) 0.0086(13) 0.0053(13)
B1 0.0553(18) 0.0485(17) 0.0347(18) 0.0020(13) 0.0040(13) 0.0027(13)
C47 0.097(3) 0.062(2) 0.047(2) 0.0024(16) 0.0249(18) 0.0075(18)
C15 0.107(3) 0.061(2) 0.061(2) 0.0099(18) 0.013(2) 0.005(2)
C46 0.079(2) 0.070(2) 0.0408(18) 0.0007(16) 0.0025(15) 0.0125(17)
C39 0.074(2) 0.084(3) 0.052(2) -0.0221(19) 0.0062(17) 0.0140(19)
C24 0.068(2) 0.085(3) 0.064(2) 0.010(2) -0.0055(18) 0.0104(19)

loop_
_atom_type_symbol
_atom_type_description
_atom_type_scat_dispersion_real
_atom_type_scat_dispersion_imag
_atom_type_scat_source
C C 0.0181 0.0091 'International Tables Vol C Tables 4.2.6.8 and 6.1.1.4'
H H 0.0000 0.0000 'International Tables Vol C Tables 4.2.6.8 and 6.1.1.4'
B B 0.0090 0.0039 'International Tables Vol C Tables 4.2.6.8 and 6.1.1.4'
S S 0.3331 0.5567 'International Tables Vol C Tables 4.2.6.8 and 6.1.1.4'

loop_
_geom_angle_atom_site_label_1
_geom_angle_atom_site_label_2
_geom_angle_atom_site_label_3
_geom_angle
_geom_angle_site_symmetry_1
_geom_angle_site_symmetry_3
_geom_angle_publ_flag
B1 S1 B2 101.60(17) . . ?
B2 S3 S2 101.90(12) . . ?
B1 S2 S3 101.60(12) . . ?
C6 C1 C2 118.6(3) . . ?
C6 C1 B1 122.1(3) . . ?
C2 C1 B1 119.3(3) . . ?
C26 C25 C30 118.7(3) . . ?
C26 C25 B2 120.0(3) . . ?
C30 C25 B2 121.3(3) . . ?
C1 C6 C7 122.1(3) . . ?
C5 C6 C1 120.5(3) . . ?
C5 C6 C7 117.3(3) . . ?
C36 C31 C30 118.9(3) . . ?
C32 C31 C36 119.7(3) . . ?
C32 C31 C30 121.4(3) . . ?
C31 C36 C37 120.8(3) . . ?
C35 C36 C31 118.9(3) . . ?
C35 C36 C37 120.2(3) . . ?
C21 C16 C2 121.7(3) . . ?
C21 C16 C17 119.8(3) . . ?
C17 C16 C2 118.4(3) . . ?
C1 C2 C16 122.3(3) . . ?
C3 C2 C1 119.5(3) . . ?
C3 C2 C16 118.2(3) . . ?
C7 C8 C14 120.6(3) . . ?
C9 C8 C7 118.8(3) . . ?
C9 C8 C14 120.6(3) . . ?
C25 C26 C40 122.7(3) . . ?
C27 C26 C25 119.8(3) . . ?
C27 C26 C40 117.4(3) . . ?
C6 C5 H5 119.6 . . ?
C4 C5 C6 120.7(3) . . ?
C4 C5 H5 119.6 . . ?
C8 C7 C6 120.0(3) . . ?
C12 C7 C6 119.9(3) . . ?
C12 C7 C8 119.9(3) . . ?
C5 C4 H4 120.2 . . ?
C5 C4 C3 119.6(3) . . ?
C3 C4 H4 120.2 . . ?
C45 C40 C26 120.9(3) . . ?
C41 C40 C26 119.1(3) . . ?
C41 C40 C45 120.0(3) . . ?
C2 C3 H3 119.5 . . ?
C4 C3 C2 121.0(3) . . ?
C4 C3 H3 119.5 . . ?
C43 C42 H42 119.1 . . ?
C43 C42 C41 121.8(3) . . ?
C41 C42 H42 119.1 . . ?
C25 C30 C31 121.7(3) . . ?
C29 C30 C25 119.8(3) . . ?
C29 C30 C31 118.5(3) . . ?
C16 C21 C20 119.5(3) . . ?
C16 C21 C22 122.1(3) . . ?
C20 C21 C22 118.4(3) . . ?
C7 C12 C13 121.4(3) . . ?
C11 C12 C7 119.4(3) . . ?
C11 C12 C13 119.1(3) . . ?
C36 C35 H35 118.9 . . ?
C34 C35 C36 122.1(3) . . ?
C34 C35 H35 118.9 . . ?
C31 C32 C38 120.6(3) . . ?
C33 C32 C31 119.4(3) . . ?
C33 C32 C38 120.0(3) . . ?
C8 C9 H9 119.1 . . ?
C10 C9 C8 121.8(3) . . ?
C10 C9 H9 119.1 . . ?
C43 C44 H44 119.5 . . ?
C43 C44 C45 121.1(3) . . ?
C45 C44 H44 119.5 . . ?
C42 C43 C44 118.8(3) . . ?
C42 C43 C48 120.9(3) . . ?
C44 C43 C48 120.2(3) . . ?
C26 C27 H27 119.5 . . ?
C28 C27 C26 121.1(3) . . ?
C28 C27 H27 119.5 . . ?
C8 C14 H14A 109.5 . . ?
C8 C14 H14B 109.5 . . ?
C8 C14 H14C 109.5 . . ?
H14A C14 H14B 109.5 . . ?
H14A C14 H14C 109.5 . . ?
H14B C14 H14C 109.5 . . ?
C16 C17 C23 121.5(3) . . ?
C18 C17 C16 118.6(3) . . ?
C18 C17 C23 119.9(3) . . ?
C9 C10 C15 120.8(3) . . ?
C11 C10 C9 118.4(3) . . ?
C11 C10 C15 120.7(3) . . ?
C32 C33 H33 119.1 . . ?
C32 C33 C34 121.7(3) . . ?
C34 C33 H33 119.1 . . ?
C12 C11 H11 119.2 . . ?
C10 C11 C12 121.6(3) . . ?
C10 C11 H11 119.2 . . ?
C17 C18 H18 118.8 . . ?
C19 C18 C17 122.4(3) . . ?
C19 C18 H18 118.8 . . ?
C40 C45 C46 120.8(3) . . ?
C44 C45 C40 119.5(3) . . ?
C44 C45 C46 119.7(3) . . ?
C21 C20 H20 119.1 . . ?
C19 C20 C21 121.9(3) . . ?
C19 C20 H20 119.1 . . ?
C36 C37 H37A 109.5 . . ?
C36 C37 H37B 109.5 . . ?
C36 C37 H37C 109.5 . . ?
H37A C37 H37B 109.5 . . ?
H37A C37 H37C 109.5 . . ?
H37B C37 H37C 109.5 . . ?
C17 C23 H23A 109.5 . . ?
C17 C23 H23B 109.5 . . ?
C17 C23 H23C 109.5 . . ?
H23A C23 H23B 109.5 . . ?
H23A C23 H23C 109.5 . . ?
H23B C23 H23C 109.5 . . ?
C40 C41 C47 121.5(3) . . ?
C42 C41 C40 118.8(3) . . ?
C42 C41 C47 119.7(3) . . ?
C18 C19 C20 117.8(3) . . ?
C18 C19 C24 120.9(3) . . ?
C20 C19 C24 121.3(3) . . ?
C21 C22 H22A 109.5 . . ?
C21 C22 H22B 109.5 . . ?
C21 C22 H22C 109.5 . . ?
H22A C22 H22B 109.5 . . ?
H22A C22 H22C 109.5 . . ?
H22B C22 H22C 109.5 . . ?
C35 C34 C33 118.1(3) . . ?
C35 C34 C39 121.1(4) . . ?
C33 C34 C39 120.8(4) . . ?
C30 C29 H29 119.5 . . ?
C28 C29 C30 121.1(3) . . ?
C28 C29 H29 119.5 . . ?
C27 C28 H28 120.3 . . ?
C29 C28 C27 119.5(3) . . ?
C29 C28 H28 120.3 . . ?
C32 C38 H38A 109.5 . . ?
C32 C38 H38B 109.5 . . ?
C32 C38 H38C 109.5 . . ?
H38A C38 H38B 109.5 . . ?
H38A C38 H38C 109.5 . . ?
H38B C38 H38C 109.5 . . ?
C43 C48 H48A 109.5 . . ?
C43 C48 H48B 109.5 . . ?
C43 C48 H48C 109.5 . . ?
H48A C48 H48B 109.5 . . ?
H48A C48 H48C 109.5 . . ?
H48B C48 H48C 109.5 . . ?
C12 C13 H13A 109.5 . . ?
C12 C13 H13B 109.5 . . ?
C12 C13 H13C 109.5 . . ?
H13A C13 H13B 109.5 . . ?
H13A C13 H13C 109.5 . . ?
H13B C13 H13C 109.5 . . ?
S3 B2 S1 117.1(2) . . ?
C25 B2 S1 120.0(2) . . ?
C25 B2 S3 122.9(2) . . ?
S2 B1 S1 117.8(2) . . ?
C1 B1 S1 121.7(2) . . ?
C1 B1 S2 120.5(2) . . ?
C41 C47 H47A 109.5 . . ?
C41 C47 H47B 109.5 . . ?
C41 C47 H47C 109.5 . . ?
H47A C47 H47B 109.5 . . ?
H47A C47 H47C 109.5 . . ?
H47B C47 H47C 109.5 . . ?
C10 C15 H15A 109.5 . . ?
C10 C15 H15B 109.5 . . ?
C10 C15 H15C 109.5 . . ?
H15A C15 H15B 109.5 . . ?
H15A C15 H15C 109.5 . . ?
H15B C15 H15C 109.5 . . ?
C45 C46 H46A 109.5 . . ?
C45 C46 H46B 109.5 . . ?
C45 C46 H46C 109.5 . . ?
H46A C46 H46B 109.5 . . ?
H46A C46 H46C 109.5 . . ?
H46B C46 H46C 109.5 . . ?
C34 C39 H39A 109.5 . . ?
C34 C39 H39B 109.5 . . ?
C34 C39 H39C 109.5 . . ?
H39A C39 H39B 109.5 . . ?
H39A C39 H39C 109.5 . . ?
H39B C39 H39C 109.5 . . ?
C19 C24 H24A 109.5 . . ?
C19 C24 H24B 109.5 . . ?
C19 C24 H24C 109.5 . . ?
H24A C24 H24B 109.5 . . ?
H24A C24 H24C 109.5 . . ?
H24B C24 H24C 109.5 . . ?

loop_
_geom_bond_atom_site_label_1
_geom_bond_atom_site_label_2
_geom_bond_distance
_geom_bond_site_symmetry_2
_geom_bond_publ_flag
S1 B2 1.811(4) . ?
S1 B1 1.799(4) . ?
S3 S2 2.0712(11) . ?
S3 B2 1.783(4) . ?
S2 B1 1.779(4) . ?
C1 C6 1.408(4) . ?
C1 C2 1.415(5) . ?
C1 B1 1.581(5) . ?
C25 C26 1.411(4) . ?
C25 C30 1.413(4) . ?
C25 B2 1.576(5) . ?
C6 C5 1.387(4) . ?
C6 C7 1.506(4) . ?
C31 C36 1.407(5) . ?
C31 C30 1.494(4) . ?
C31 C32 1.400(5) . ?
C36 C35 1.386(5) . ?
C36 C37 1.505(5) . ?
C16 C2 1.504(5) . ?
C16 C21 1.384(5) . ?
C16 C17 1.410(5) . ?
C2 C3 1.398(5) . ?
C8 C7 1.407(5) . ?
C8 C9 1.397(5) . ?
C8 C14 1.507(5) . ?
C26 C40 1.492(5) . ?
C26 C27 1.394(5) . ?
C5 H5 0.9500 . ?
C5 C4 1.382(5) . ?
C7 C12 1.398(5) . ?
C4 H4 0.9500 . ?
C4 C3 1.386(5) . ?
C40 C45 1.405(5) . ?
C40 C41 1.401(5) . ?
C3 H3 0.9500 . ?
C42 H42 0.9500 . ?
C42 C43 1.387(5) . ?
C42 C41 1.389(5) . ?
C30 C29 1.393(5) . ?
C21 C20 1.394(5) . ?
C21 C22 1.512(5) . ?
C12 C11 1.395(5) . ?
C12 C13 1.510(5) . ?
C35 H35 0.9500 . ?
C35 C34 1.384(5) . ?
C32 C33 1.384(5) . ?
C32 C38 1.505(5) . ?
C9 H9 0.9500 . ?
C9 C10 1.387(5) . ?
C44 H44 0.9500 . ?
C44 C43 1.387(5) . ?
C44 C45 1.389(5) . ?
C43 C48 1.510(5) . ?
C27 H27 0.9500 . ?
C27 C28 1.383(5) . ?
C14 H14A 0.9800 . ?
C14 H14B 0.9800 . ?
C14 H14C 0.9800 . ?
C17 C18 1.388(5) . ?
C17 C23 1.510(5) . ?
C10 C11 1.386(5) . ?
C10 C15 1.512(5) . ?
C33 H33 0.9500 . ?
C33 C34 1.392(6) . ?
C11 H11 0.9500 . ?
C18 H18 0.9500 . ?
C18 C19 1.382(5) . ?
C45 C46 1.511(5) . ?
C20 H20 0.9500 . ?
C20 C19 1.385(5) . ?
C37 H37A 0.9800 . ?
C37 H37B 0.9800 . ?
C37 H37C 0.9800 . ?
C23 H23A 0.9800 . ?
C23 H23B 0.9800 . ?
C23 H23C 0.9800 . ?
C41 C47 1.510(5) . ?
C19 C24 1.511(5) . ?
C22 H22A 0.9800 . ?
C22 H22B 0.9800 . ?
C22 H22C 0.9800 . ?
C34 C39 1.511(5) . ?
C29 H29 0.9500 . ?
C29 C28 1.383(5) . ?
C28 H28 0.9500 . ?
C38 H38A 0.9800 . ?
C38 H38B 0.9800 . ?
C38 H38C 0.9800 . ?
C48 H48A 0.9800 . ?
C48 H48B 0.9800 . ?
C48 H48C 0.9800 . ?
C13 H13A 0.9800 . ?
C13 H13B 0.9800 . ?
C13 H13C 0.9800 . ?
C47 H47A 0.9800 . ?
C47 H47B 0.9800 . ?
C47 H47C 0.9800 . ?
C15 H15A 0.9800 . ?
C15 H15B 0.9800 . ?
C15 H15C 0.9800 . ?
C46 H46A 0.9800 . ?
C46 H46B 0.9800 . ?
C46 H46C 0.9800 . ?
C39 H39A 0.9800 . ?
C39 H39B 0.9800 . ?
C39 H39C 0.9800 . ?
C24 H24A 0.9800 . ?
C24 H24B 0.9800 . ?
C24 H24C 0.9800 . ?

loop_
_geom_torsion_atom_site_label_1
_geom_torsion_atom_site_label_2
_geom_torsion_atom_site_label_3
_geom_torsion_atom_site_label_4
_geom_torsion
_geom_torsion_site_symmetry_1
_geom_torsion_site_symmetry_2
_geom_torsion_site_symmetry_3
_geom_torsion_site_symmetry_4
_geom_torsion_publ_flag
S3 S2 B1 S1 2.2(2) . . . . ?
S3 S2 B1 C1 -176.9(2) . . . . ?
S2 S3 B2 S1 1.8(2) . . . . ?
S2 S3 B2 C25 -179.6(2) . . . . ?
C1 C6 C5 C4 1.9(5) . . . . ?
C1 C6 C7 C8 103.5(4) . . . . ?
C1 C6 C7 C12 -80.2(4) . . . . ?
C1 C2 C3 C4 -0.9(5) . . . . ?
C25 C26 C40 C45 107.9(4) . . . . ?
C25 C26 C40 C41 -75.2(4) . . . . ?
C25 C26 C27 C28 0.8(6) . . . . ?
C25 C30 C29 C28 -2.4(6) . . . . ?
C6 C1 C2 C16 -177.7(3) . . . . ?
C6 C1 C2 C3 0.5(5) . . . . ?
C6 C1 B1 S1 117.8(3) . . . . ?
C6 C1 B1 S2 -63.2(4) . . . . ?
C6 C5 C4 C3 -2.2(5) . . . . ?
C6 C7 C12 C11 -176.9(3) . . . . ?
C6 C7 C12 C13 1.4(5) . . . . ?
C31 C36 C35 C34 -1.1(5) . . . . ?
C31 C30 C29 C28 175.6(4) . . . . ?
C31 C32 C33 C34 0.3(5) . . . . ?
C36 C31 C30 C25 100.7(4) . . . . ?
C36 C31 C30 C29 -77.2(4) . . . . ?
C36 C31 C32 C33 -0.8(5) . . . . ?
C36 C31 C32 C38 179.3(3) . . . . ?
C36 C35 C34 C33 0.6(5) . . . . ?
C36 C35 C34 C39 -179.5(3) . . . . ?
C16 C2 C3 C4 177.4(3) . . . . ?
C16 C21 C20 C19 -0.1(6) . . . . ?
C16 C17 C18 C19 -1.0(5) . . . . ?
C2 C1 C6 C5 -1.1(5) . . . . ?
C2 C1 C6 C7 176.7(3) . . . . ?
C2 C1 B1 S1 -60.0(4) . . . . ?
C2 C1 B1 S2 119.0(3) . . . . ?
C2 C16 C21 C20 -176.4(3) . . . . ?
C2 C16 C21 C22 3.0(5) . . . . ?
C2 C16 C17 C18 177.1(3) . . . . ?
C2 C16 C17 C23 -4.4(5) . . . . ?
C8 C7 C12 C11 -0.6(5) . . . . ?
C8 C7 C12 C13 177.7(3) . . . . ?
C8 C9 C10 C11 0.1(5) . . . . ?
C8 C9 C10 C15 -178.2(4) . . . . ?
C26 C25 C30 C31 -173.6(3) . . . . ?
C26 C25 C30 C29 4.2(5) . . . . ?
C26 C25 B2 S1 -47.7(4) . . . . ?
C26 C25 B2 S3 133.8(3) . . . . ?
C26 C40 C45 C44 175.8(3) . . . . ?
C26 C40 C45 C46 -6.0(5) . . . . ?
C26 C40 C41 C42 -175.0(3) . . . . ?
C26 C40 C41 C47 3.4(5) . . . . ?
C26 C27 C28 C29 1.1(7) . . . . ?
C5 C6 C7 C8 -78.7(4) . . . . ?
C5 C6 C7 C12 97.6(4) . . . . ?
C5 C4 C3 C2 1.7(5) . . . . ?
C7 C6 C5 C4 -175.9(3) . . . . ?
C7 C8 C9 C10 -0.3(5) . . . . ?
C7 C12 C11 C10 0.4(5) . . . . ?
C40 C26 C27 C28 -176.0(4) . . . . ?
C30 C25 C26 C40 173.2(3) . . . . ?
C30 C25 C26 C27 -3.5(5) . . . . ?
C30 C25 B2 S1 130.4(3) . . . . ?
C30 C25 B2 S3 -48.1(4) . . . . ?
C30 C31 C36 C35 -179.8(3) . . . . ?
C30 C31 C36 C37 0.8(4) . . . . ?
C30 C31 C32 C33 -179.8(3) . . . . ?
C30 C31 C32 C38 0.4(5) . . . . ?
C30 C29 C28 C27 -0.3(7) . . . . ?
C21 C16 C2 C1 -82.7(4) . . . . ?
C21 C16 C2 C3 99.1(4) . . . . ?
C21 C16 C17 C18 0.2(5) . . . . ?
C21 C16 C17 C23 178.8(3) . . . . ?
C21 C20 C19 C18 -0.6(6) . . . . ?
C21 C20 C19 C24 178.8(4) . . . . ?
C32 C31 C36 C35 1.2(4) . . . . ?
C32 C31 C36 C37 -178.2(3) . . . . ?
C32 C31 C30 C25 -80.3(4) . . . . ?
C32 C31 C30 C29 101.8(4) . . . . ?
C32 C33 C34 C35 -0.2(5) . . . . ?
C32 C33 C34 C39 179.9(3) . . . . ?
C9 C8 C7 C6 176.8(3) . . . . ?
C9 C8 C7 C12 0.6(5) . . . . ?
C9 C10 C11 C12 -0.2(5) . . . . ?
C43 C42 C41 C40 -0.3(5) . . . . ?
C43 C42 C41 C47 -178.8(3) . . . . ?
C43 C44 C45 C40 -1.5(5) . . . . ?
C43 C44 C45 C46 -179.7(3) . . . . ?
C27 C26 C40 C45 -75.3(4) . . . . ?
C27 C26 C40 C41 101.5(4) . . . . ?
C14 C8 C7 C6 -2.7(5) . . . . ?
C14 C8 C7 C12 -179.0(3) . . . . ?
C14 C8 C9 C10 179.3(3) . . . . ?
C17 C16 C2 C1 100.5(4) . . . . ?
C17 C16 C2 C3 -77.8(4) . . . . ?
C17 C16 C21 C20 0.3(5) . . . . ?
C17 C16 C21 C22 179.8(3) . . . . ?
C17 C18 C19 C20 1.2(6) . . . . ?
C17 C18 C19 C24 -178.2(4) . . . . ?
C45 C40 C41 C42 1.9(5) . . . . ?
C45 C40 C41 C47 -179.7(3) . . . . ?
C45 C44 C43 C42 3.0(5) . . . . ?
C45 C44 C43 C48 -176.2(3) . . . . ?
C37 C36 C35 C34 178.3(3) . . . . ?
C23 C17 C18 C19 -179.6(3) . . . . ?
C41 C40 C45 C44 -1.0(5) . . . . ?
C41 C40 C45 C46 177.2(3) . . . . ?
C41 C42 C43 C44 -2.1(5) . . . . ?
C41 C42 C43 C48 177.1(3) . . . . ?
C22 C21 C20 C19 -179.6(4) . . . . ?
C38 C32 C33 C34 -179.8(3) . . . . ?
C13 C12 C11 C10 -177.9(4) . . . . ?
B2 S1 B1 S2 -1.2(2) . . . . ?
B2 S1 B1 C1 177.9(3) . . . . ?
B2 C25 C26 C40 -8.6(5) . . . . ?
B2 C25 C26 C27 174.7(3) . . . . ?
B2 C25 C30 C31 8.2(5) . . . . ?
B2 C25 C30 C29 -173.9(3) . . . . ?
B1 S1 B2 S3 -0.7(2) . . . . ?
B1 S1 B2 C25 -179.3(3) . . . . ?
B1 C1 C6 C5 -178.9(3) . . . . ?
B1 C1 C6 C7 -1.2(5) . . . . ?
B1 C1 C2 C16 0.2(4) . . . . ?
B1 C1 C2 C3 178.4(3) . . . . ?
C15 C10 C11 C12 178.2(4) . . . . ?
